data_2008644
loop_
_publ_author_name
'Shen, Zhen'
'Zuo, Jing-Lin'
'Chinnakali, Kandasamy'
'Fun, Hoong-Kun'
'You, Xiao-Zeng'

_publ_section_title
;
 Diazidobis(1,10-phenanthroline-<i>N</i>,<i>N</i>')manganese(II)
;
_journal_issue 6
_journal_name_full 'Acta Crystallographica Section C'
_journal_page_first 901
_journal_page_last 903
_journal_paper_doi 10.1107/S010827019900181X
_journal_volume 55
_journal_year 1999
_chemical_formula_iupac '[Mn (N3)2 (C12 H8 N2)2]'
_chemical_formula_sum 'C24 H16 Mn N10'
_chemical_formula_weight 499.41
_chemical_name_systematic
;
Diazidobis-1,10-phenanthroline manganese(II)
;
_space_group_IT_number 60
_symmetry_cell_setting orthorhombic
_symmetry_space_group_name_Hall '-P 2n 2ab'
_symmetry_space_group_name_H-M 'P b c n'
_audit_creation_method SHELXL-97
_cell_angle_alpha 90.00
_cell_angle_beta 90.00
_cell_angle_gamma 90.00
_cell_formula_units_Z 4
_cell_length_a 13.4920(2)
_cell_length_b 9.63170(10)
_cell_length_c 16.9975(3)
_cell_measurement_reflns_used 8192
_cell_measurement_temperature 293(2)
_cell_measurement_theta_max 38.62
_cell_measurement_theta_min 2.40
_cell_volume 2208.84(6)
_computing_cell_refinement 'SAINT (Siemens, 1996)'
_computing_data_collection 'SMART (Siemens, 1996)'
_computing_data_reduction SAINT
_computing_molecular_graphics SHELXTL
_computing_publication_material 'SHELXTL and PLATON (Spek, 1990)'
_computing_structure_refinement SHELXTL
_computing_structure_solution 'SHELXTL (Sheldrick, 1997)'
_diffrn_ambient_temperature 293(2)
_diffrn_detector_area_resol_mean 8.33
_diffrn_measurement_device 'Siemens SMART CCD area-detector'
_diffrn_measurement_method \w
_diffrn_radiation_monochromator graphite
_diffrn_radiation_source 'fine-focus sealed tube'
_diffrn_radiation_type MoK\a
_diffrn_radiation_wavelength 0.71073
_diffrn_reflns_av_R_equivalents 0.031
_diffrn_reflns_av_sigmaI/netI 0.023
_diffrn_reflns_limit_h_max 17
_diffrn_reflns_limit_h_min 0
_diffrn_reflns_limit_k_max 12
_diffrn_reflns_limit_k_min 0
_diffrn_reflns_limit_l_max 22
_diffrn_reflns_limit_l_min 0
_diffrn_reflns_number 14217
_diffrn_reflns_theta_max 27.5
_diffrn_reflns_theta_min 2.40
_exptl_absorpt_coefficient_mu 0.634
_exptl_absorpt_correction_T_max 0.894
_exptl_absorpt_correction_T_min 0.785
_exptl_absorpt_correction_type multi-scan
_exptl_absorpt_process_details '(SADABS; Sheldrick, 1996)'
_exptl_crystal_colour yellow
_exptl_crystal_density_diffrn 1.502
_exptl_crystal_density_method 'not measured'
_exptl_crystal_description plate
_exptl_crystal_F_000 1020
_exptl_crystal_size_max 0.40
_exptl_crystal_size_mid 0.30
_exptl_crystal_size_min 0.18
_refine_diff_density_max 0.42
_refine_diff_density_min -0.30
_refine_ls_extinction_method none
_refine_ls_goodness_of_fit_ref 1.063
_refine_ls_hydrogen_treatment constr
_refine_ls_matrix_type full
_refine_ls_number_parameters 159
_refine_ls_number_reflns 2540
_refine_ls_number_restraints 0
_refine_ls_restrained_S_all 1.063
_refine_ls_R_factor_all 0.048
_refine_ls_R_factor_gt 0.037
_refine_ls_shift/su_max <0.001
_refine_ls_shift/su_mean 0.000
_refine_ls_structure_factor_coef Fsqd
_refine_ls_weighting_details 'calc w = 1/[\s^2^(Fo^2^)+(0.0619P)^2^+0.6583P] where P = (Fo^2^+2Fc^2^)/3'
_refine_ls_weighting_scheme calc
_refine_ls_wR_factor_ref 0.118
_reflns_number_gt 2002
_reflns_number_total 2540
_reflns_threshold_expression I>2\s(I)
_cod_data_source_file sk1267.cif
_cod_data_source_block I
_cod_database_code 2008644

loop_
_symmetry_equiv_pos_as_xyz
'x, y, z'
'-x+1/2, -y+1/2, z+1/2'
'-x, y, -z+1/2'
'x+1/2, -y+1/2, -z'
'-x, -y, -z'
'x-1/2, y-1/2, -z-1/2'
'x, -y, z-1/2'
'-x-1/2, y-1/2, z'

loop_
_atom_site_label
_atom_site_fract_x
_atom_site_fract_y
_atom_site_fract_z
_atom_site_U_iso_or_equiv
_atom_site_adp_type
_atom_site_calc_flag
_atom_site_refinement_flags
_atom_site_occupancy
_atom_site_disorder_assembly
_atom_site_disorder_group
_atom_site_type_symbol
Mn1 .5000 .30382(4) .2500 .04214(15) Uani d S 1 . . Mn
N1 .49554(10) .48017(19) .34398(9) .0484(4) Uani d . 1 . . N
N2 .65981(11) .35795(17) .28212(10) .0467(4) Uani d . 1 . . N
N3 .53930(17) .1598(2) .15935(15) .0827(7) Uani d . 1 . . N
N4 .59860(14) .0970(2) .12797(10) .0607(4) Uani d . 1 . . N
N5 .6602(3) .0380(4) .09619(19) .1369(13) Uani d . 1 . . N
C1 .41544(17) .5398(3) .37423(12) .0630(6) Uani d . 1 . . C
H1 .3536 .5108 .3565 .076 Uiso calc R 1 . . H
C2 .4195(2) .6438(3) .43135(15) .0826(8) Uani d . 1 . . C
H2 .3616 .6836 .4506 .099 Uiso calc R 1 . . H
C3 .5098(2) .6862(3) .45858(17) .0812(9) Uani d . 1 . . C
H3 .5138 .7554 .4966 .097 Uiso calc R 1 . . H
C4 .59643(19) .6253(3) .42914(13) .0636(6) Uani d . 1 . . C
C5 .6939(2) .6637(3) .45458(15) .0784(7) Uani d . 1 . . C
H5 .7014 .7308 .4935 .094 Uiso calc R 1 . . H
C6 .7747(2) .6039(3) .42287(17) .0766(7) Uani d . 1 . . C
H6 .8371 .6307 .4404 .092 Uiso calc R 1 . . H
C7 .76732(15) .5004(2) .36303(13) .0583(5) Uani d . 1 . . C
C8 .84969(15) .4389(3) .32599(16) .0713(7) Uani d . 1 . . C
H8 .9135 .4653 .3404 .086 Uiso calc R 1 . . H
C9 .83652(16) .3419(3) .26975(17) .0697(6) Uani d . 1 . . C
H9 .8908 .3019 .2448 .084 Uiso calc R 1 . . H
C10 .73992(17) .3022(2) .24942(12) .0571(5) Uani d . 1 . . C
H10 .7315 .2338 .2114 .068 Uiso calc R 1 . . H
C11 .67233(13) .45719(19) .33770(10) .0457(4) Uani d . 1 . . C
C12 .58530(14) .52217(19) .37113(10) .0471(4) Uani d . 1 . . C

loop_
_atom_site_aniso_label
_atom_site_aniso_U_11
_atom_site_aniso_U_22
_atom_site_aniso_U_33
_atom_site_aniso_U_12
_atom_site_aniso_U_13
_atom_site_aniso_U_23
Mn1 .0332(2) .0455(2) .0477(2) .000 -.00112(14) .000
N1 .0483(8) .0562(10) .0407(8) .0045(6) -.0018(6) -.0012(7)
N2 .0396(7) .0504(9) .0502(8) -.0014(6) -.0029(6) .0029(7)
N3 .0607(11) .0828(14) .1044(17) -.0017(11) .0083(12) -.0401(13)
N4 .0634(10) .0646(11) .0540(9) .0046(9) .0085(8) -.0001(8)
N5 .133(3) .174(3) .104(2) .066(2) .0258(19) -.028(2)
C1 .0587(12) .0778(15) .0526(11) .0121(10) .0010(9) -.0112(10)
C2 .0861(18) .096(2) .0655(14) .0236(16) .0064(13) -.0252(14)
C3 .100(2) .0837(19) .0600(14) .0109(14) -.0048(13) -.0278(13)
C4 .0812(15) .0616(13) .0480(10) -.0037(11) -.0112(10) -.0040(9)
C5 .0949(19) .0736(15) .0669(15) -.0127(14) -.0273(14) -.0133(12)
C6 .0765(16) .0705(15) .0827(16) -.0177(13) -.0342(13) -.0001(13)
C7 .0547(11) .0530(11) .0671(12) -.0118(9) -.0177(9) .0117(10)
C8 .0428(10) .0731(15) .0979(18) -.0155(10) -.0153(11) .0131(14)
C9 .0391(11) .0753(15) .0948(17) -.0033(10) .0029(11) .0055(13)
C10 .0410(10) .0633(13) .0669(13) .0001(8) .0001(8) -.0016(10)
C11 .0467(9) .0446(9) .0458(9) -.0062(7) -.0099(7) .0109(7)
C12 .0556(10) .0482(10) .0374(8) -.0018(8) -.0067(7) .0064(7)

loop_
_atom_type_symbol
_atom_type_description
_atom_type_scat_dispersion_real
_atom_type_scat_dispersion_imag
_atom_type_scat_source
C C 0.0033 0.0016 'International Tables Vol C Tables 4.2.6.8 and 6.1.1.4'
H H 0.0000 0.0000 'International Tables Vol C Tables 4.2.6.8 and 6.1.1.4'
N N 0.0061 0.0033 'International Tables Vol C Tables 4.2.6.8 and 6.1.1.4'
Mn Mn 0.3368 0.7283 'International Tables Vol C Tables 4.2.6.8 and 6.1.1.4'

loop_
_geom_angle_atom_site_label_1
_geom_angle_atom_site_label_2
_geom_angle_atom_site_label_3
_geom_angle_site_symmetry_1
_geom_angle_site_symmetry_3
_geom_angle
_geom_angle_publ_flag
N3 Mn1 N3 3_655 . 99.2(2) yes
N3 Mn1 N2 3_655 . 102.11(8) yes
N3 Mn1 N2 . . 94.94(7) yes
N3 Mn1 N2 3_655 3_655 94.94(7) yes
N3 Mn1 N2 . 3_655 102.11(8) yes
N2 Mn1 N2 . 3_655 153.62(8) yes
N3 Mn1 N1 3_655 . 88.43(9) yes
N3 Mn1 N1 . . 166.30(7) yes
N2 Mn1 N1 . . 72.21(5) yes
N2 Mn1 N1 3_655 . 88.46(5) yes
N3 Mn1 N1 3_655 3_655 166.30(7) yes
N3 Mn1 N1 . 3_655 88.43(9) yes
N2 Mn1 N1 . 3_655 88.46(5) yes
N2 Mn1 N1 3_655 3_655 72.21(5) yes
N1 Mn1 N1 . 3_655 86.53(8) yes
C1 N1 C12 . . 117.76(18) ?
C1 N1 Mn1 . . 126.96(14) ?
C12 N1 Mn1 . . 115.26(12) ?
C10 N2 C11 . . 118.40(16) ?
C10 N2 Mn1 . . 125.13(14) ?
C11 N2 Mn1 . . 116.45(12) ?
N4 N3 Mn1 . . 149.1(2) ?
N3 N4 N5 . . 177.6(3) yes
N1 C1 C2 . . 123.2(2) ?
N1 C1 H1 . . 118.4 ?
C2 C1 H1 . . 118.4 ?
C3 C2 C1 . . 119.0(2) ?
C3 C2 H2 . . 120.5 ?
C1 C2 H2 . . 120.5 ?
C2 C3 C4 . . 119.9(2) ?
C2 C3 H3 . . 120.1 ?
C4 C3 H3 . . 120.1 ?
C3 C4 C12 . . 117.2(2) ?
C3 C4 C5 . . 123.4(2) ?
C12 C4 C5 . . 119.4(2) ?
C6 C5 C4 . . 120.8(2) ?
C6 C5 H5 . . 119.6 ?
C4 C5 H5 . . 119.6 ?
C5 C6 C7 . . 121.9(2) ?
C5 C6 H6 . . 119.1 ?
C7 C6 H6 . . 119.1 ?
C8 C7 C11 . . 117.1(2) ?
C8 C7 C6 . . 123.9(2) ?
C11 C7 C6 . . 119.0(2) ?
C9 C8 C7 . . 120.30(19) ?
C9 C8 H8 . . 119.9 ?
C7 C8 H8 . . 119.9 ?
C8 C9 C10 . . 119.1(2) ?
C8 C9 H9 . . 120.4 ?
C10 C9 H9 . . 120.4 ?
N2 C10 C9 . . 122.9(2) ?
N2 C10 H10 . . 118.6 ?
C9 C10 H10 . . 118.6 ?
N2 C11 C7 . . 122.19(18) ?
N2 C11 C12 . . 118.56(15) ?
C7 C11 C12 . . 119.25(18) ?
N1 C12 C4 . . 122.92(19) ?
N1 C12 C11 . . 117.49(16) ?
C4 C12 C11 . . 119.59(18) ?

loop_
_geom_bond_atom_site_label_1
_geom_bond_atom_site_label_2
_geom_bond_site_symmetry_2
_geom_bond_distance
_geom_bond_publ_flag
Mn1 N3 3_655 2.140(2) yes
Mn1 N3 . 2.140(2) yes
Mn1 N2 . 2.284(2) yes
Mn1 N2 3_655 2.284(2) yes
Mn1 N1 . 2.332(2) yes
Mn1 N1 3_655 2.332(2) yes
N1 C1 . 1.327(3) yes
N1 C12 . 1.358(2) yes
N2 C10 . 1.329(3) yes
N2 C11 . 1.355(2) yes
N3 N4 . 1.136(3) yes
N4 N5 . 1.142(3) yes
C1 C2 . 1.396(3) ?
C1 H1 . .9300 ?
C2 C3 . 1.366(4) ?
C2 H2 . .9300 ?
C3 C4 . 1.400(4) ?
C3 H3 . .9300 ?
C4 C12 . 1.408(3) ?
C4 C5 . 1.433(4) ?
C5 C6 . 1.345(4) ?
C5 H5 . .9300 ?
C6 C7 . 1.428(4) ?
C6 H6 . .9300 ?
C7 C8 . 1.408(3) ?
C7 C11 . 1.415(2) ?
C8 C9 . 1.348(4) ?
C8 H8 . .9300 ?
C9 C10 . 1.402(3) ?
C9 H9 . .9300 ?
C10 H10 . .9300 ?
C11 C12 . 1.447(3) ?

loop_
_geom_hbond_atom_site_label_D
_geom_hbond_atom_site_label_H
_geom_hbond_atom_site_label_A
_geom_hbond_site_symmetry_A
_geom_hbond_distance_DH
_geom_hbond_distance_HA
_geom_hbond_distance_DA
_geom_hbond_angle_DHA
_geom_hbond_publ_flag
C8 H8 N3 6_666 0.93 2.53 3.337(3) 146 yes

loop_
_geom_torsion_atom_site_label_1
_geom_torsion_atom_site_label_2
_geom_torsion_atom_site_label_3
_geom_torsion_atom_site_label_4
_geom_torsion_site_symmetry_1
_geom_torsion
N3 Mn1 N1 C1 3_655 -76.70(19)
N3 Mn1 N1 C1 . 159.2(3)
N2 Mn1 N1 C1 . -179.95(19)
N2 Mn1 N1 C1 3_655 18.28(18)
N1 Mn1 N1 C1 3_655 90.55(18)
N3 Mn1 N1 C12 3_655 101.56(14)
N3 Mn1 N1 C12 . -22.6(4)
N2 Mn1 N1 C12 . -1.68(12)
N2 Mn1 N1 C12 3_655 -163.45(13)
N1 Mn1 N1 C12 3_655 -91.18(13)
N3 Mn1 N2 C10 3_655 98.63(17)
N3 Mn1 N2 C10 . -1.87(18)
N2 Mn1 N2 C10 3_655 -132.27(16)
N1 Mn1 N2 C10 . -177.01(17)
N1 Mn1 N2 C10 3_655 -90.16(16)
N3 Mn1 N2 C11 3_655 -82.97(15)
N3 Mn1 N2 C11 . 176.53(14)
N2 Mn1 N2 C11 3_655 46.13(12)
N1 Mn1 N2 C11 . 1.39(12)
N1 Mn1 N2 C11 3_655 88.24(13)
N3 Mn1 N3 N4 3_655 -93.5(5)
N2 Mn1 N3 N4 . 9.7(4)
N2 Mn1 N3 N4 3_655 169.4(4)
N1 Mn1 N3 N4 . 29.6(7)
N1 Mn1 N3 N4 3_655 98.0(4)
Mn1 N3 N4 N5 . -50(7)
C12 N1 C1 C2 . 0.8(3)
Mn1 N1 C1 C2 . 179.06(19)
N1 C1 C2 C3 . -0.7(4)
C1 C2 C3 C4 . 0.0(5)
C2 C3 C4 C12 . 0.6(4)
C2 C3 C4 C5 . -180.0(3)
C3 C4 C5 C6 . -178.4(3)
C12 C4 C5 C6 . 1.0(4)
C4 C5 C6 C7 . 0.0(4)
C5 C6 C7 C8 . 177.4(2)
C5 C6 C7 C11 . -1.5(4)
C11 C7 C8 C9 . -0.9(3)
C6 C7 C8 C9 . -179.8(2)
C7 C8 C9 C10 . -0.7(4)
C11 N2 C10 C9 . -0.2(3)
Mn1 N2 C10 C9 . 178.16(17)
C8 C9 C10 N2 . 1.4(4)
C10 N2 C11 C7 . -1.5(3)
Mn1 N2 C11 C7 . 179.95(14)
C10 N2 C11 C12 . 177.51(17)
Mn1 N2 C11 C12 . -1.0(2)
C8 C7 C11 N2 . 2.1(3)
C6 C7 C11 N2 . -178.92(19)
C8 C7 C11 C12 . -176.96(18)
C6 C7 C11 C12 . 2.0(3)
C1 N1 C12 C4 . -0.2(3)
Mn1 N1 C12 C4 . -178.61(15)
C1 N1 C12 C11 . -179.76(17)
Mn1 N1 C12 C11 . 1.8(2)
C3 C4 C12 N1 . -0.5(3)
C5 C4 C12 N1 . -180.0(2)
C3 C4 C12 C11 . 179.0(2)
C5 C4 C12 C11 . -0.4(3)
N2 C11 C12 N1 . -0.6(2)
C7 C11 C12 N1 . 178.50(17)
N2 C11 C12 C4 . 179.82(17)
C7 C11 C12 C4 . -1.1(3)
